data_4133659
loop_
_publ_author_name
'Wertjes, William C.'
'Okumura, Mikiko'
'Sarlah, David'

_publ_section_title
;
 Palladium-Catalyzed Dearomative syn-1,4-Diamination.
;
_journal_issue 1
_journal_name_full 'Journal of the American Chemical Society'
_journal_page_first 163
_journal_page_last 167
_journal_paper_doi 10.1021/jacs.8b13030
_journal_volume 141
_journal_year 2019
_chemical_formula_moiety 'C13 H18 N4 O3'
_chemical_formula_sum 'C13 H18 N4 O3'
_chemical_formula_weight 278.31
_space_group_crystal_system monoclinic
_space_group_IT_number 15
_space_group_name_Hall '-C 2yc'
_space_group_name_H-M_alt 'C 1 2/c 1'
_atom_sites_solution_hydrogens mixed
_atom_sites_solution_primary dual
_audit_creation_date 2017-11-07
_audit_creation_method
;
Olex2 1.2
(compiled 2017.03.28 svn.r3405 for OlexSys, GUI svn.r5335)
;
_cell_angle_alpha 90
_cell_angle_beta 94.244(2)
_cell_angle_gamma 90
_cell_formula_units_Z 8
_cell_length_a 22.4136(10)
_cell_length_b 6.0223(3)
_cell_length_c 19.9058(8)
_cell_measurement_reflns_used 9877
_cell_measurement_temperature 100(2)
_cell_measurement_theta_max 27.15
_cell_measurement_theta_min 2.64
_cell_volume 2679.5(2)
_computing_cell_refinement 'SAINT v8.37A (Bruker, 2015)'
_computing_data_reduction 'SAINT v8.37A (Bruker, 2015)'
_computing_molecular_graphics 'Olex2 (Dolomanov et al., 2009)'
_computing_publication_material 'Olex2 (Dolomanov et al., 2009)'
_computing_structure_refinement 'XL (Sheldrick, 2008)'
_computing_structure_solution 'XT (Sheldrick, 2015)'
_diffrn_ambient_temperature 99.95
_diffrn_detector 'Bruker Photon 100 area detector'
_diffrn_detector_type 'photon counter area detector'
_diffrn_measured_fraction_theta_full 0.999
_diffrn_measured_fraction_theta_max 0.998
_diffrn_measurement_device 'kappa diffractometer'
_diffrn_measurement_device_type 'Bruker D8 Venture/Photon 100'
_diffrn_measurement_method '\f and \w scans'
_diffrn_radiation_monochromator 'multilayer mirrors'
_diffrn_radiation_probe x-ray
_diffrn_radiation_type MoK\a
_diffrn_radiation_wavelength 0.71073
_diffrn_reflns_av_R_equivalents 0.0367
_diffrn_reflns_av_unetI/netI 0.0170
_diffrn_reflns_Laue_measured_fraction_full 0.999
_diffrn_reflns_Laue_measured_fraction_max 0.998
_diffrn_reflns_limit_h_max 28
_diffrn_reflns_limit_h_min -28
_diffrn_reflns_limit_k_max 7
_diffrn_reflns_limit_k_min -7
_diffrn_reflns_limit_l_max 25
_diffrn_reflns_limit_l_min -25
_diffrn_reflns_number 28276
_diffrn_reflns_point_group_measured_fraction_full 0.999
_diffrn_reflns_point_group_measured_fraction_max 0.998
_diffrn_reflns_theta_full 25.242
_diffrn_reflns_theta_max 27.186
_diffrn_reflns_theta_min 2.642
_diffrn_source 'microfocus sealed X-ray tube'
_diffrn_source_target Mo
_diffrn_source_type 'Incoatec I\ms'
_diffrn_standards_number 0
_exptl_absorpt_coefficient_mu 0.101
_exptl_absorpt_correction_T_max 1.0000
_exptl_absorpt_correction_T_min 0.8531
_exptl_absorpt_correction_type integration
_exptl_absorpt_process_details
'SADABS-2016/2 (Bruker,2016/2) was used for absorption correction. wR2(int) was 0.1244 before and 0.0542 after correction. The Ratio of minimum to maximum transmission is 0.8531. The \l/2 correction factor is Not present.'
_exptl_crystal_colour colourless
_exptl_crystal_density_diffrn 1.380
_exptl_crystal_description tablet
_exptl_crystal_F_000 1184
_exptl_crystal_recrystallization_method
'Crystalization was done with slow diffusion in dichloromethane and diethy ether.'
_exptl_crystal_size_max 0.404
_exptl_crystal_size_mid 0.222
_exptl_crystal_size_min 0.128
_refine_diff_density_max 0.266
_refine_diff_density_min -0.292
_refine_diff_density_rms 0.056
_refine_ls_extinction_coef 0.0328(13)
_refine_ls_extinction_expression Fc^*^=kFc[1+0.001xFc^2^\l^3^/sin(2\q)]^-1/4^
_refine_ls_extinction_method 'SHELXL-2014/7 (Sheldrick 2014'
_refine_ls_goodness_of_fit_ref 1.050
_refine_ls_hydrogen_treatment mixed
_refine_ls_matrix_type full
_refine_ls_number_parameters 196
_refine_ls_number_reflns 2980
_refine_ls_number_restraints 0
_refine_ls_restrained_S_all 1.050
_refine_ls_R_factor_all 0.0402
_refine_ls_R_factor_gt 0.0376
_refine_ls_shift/su_max 0.001
_refine_ls_shift/su_mean 0.000
_refine_ls_structure_factor_coef Fsqd
_refine_ls_weighting_details 'w=1/[\s^2^(Fo^2^)+(0.0479P)^2^+2.8912P] where P=(Fo^2^+2Fc^2^)/3'
_refine_ls_weighting_scheme calc
_refine_ls_wR_factor_gt 0.0947
_refine_ls_wR_factor_ref 0.0969
_reflns_Friedel_coverage 0.000
_reflns_number_gt 2765
_reflns_number_total 2980
_reflns_threshold_expression 'I > 2\s(I)'
_cod_data_source_file ja8b13030_si_003.cif
_cod_data_source_block mo_dd15k_0m
_cod_database_code 4133659
_shelx_shelxl_version_number 2014/7
_shelx_space_group_comment
;
The symmetry employed for this shelxl refinement is uniquely defined
by the following loop, which should always be used as a source of
symmetry information in preference to the above space-group names.
They are only intended as comments.
;
_shelx_estimated_absorpt_t_max 0.987
_shelx_estimated_absorpt_t_min 0.961
_olex2_refinement_description
;
1. Fixed Uiso
 At 1.2 times of:
  All C(H) groups, {H13A,H13B} of C13
 At 1.5 times of:
  All N(H) groups, {H9A,H9B} of C9
2.a Ternary CH refined with riding coordinates:
 C1(H1), C4(H4)
2.b Secondary CH2 refined with riding coordinates:
 C10(H10A,H10B), C11(H11A,H11B), C12(H12A,H12B), C13(H13A,H13B)
2.c Aromatic/amide H refined with riding coordinates:
 C2(H2A), C3(H3), C5(H5), C6(H6)
2.d Idealised Me refined as rotating group:
 C9(H9A,H9B,H9C)
;
_olex2_exptl_crystal_mounting_method 'the crystal was mounted on a loop with spindle axis of -1 -1 5.'
_olex2_submission_original_sample_id MO-V_424C_benzene_morpholine_Pd
_olex2_submission_special_instructions 'No special instructions were received'

loop_
_space_group_symop_operation_xyz
'x, y, z'
'-x, y, -z+1/2'
'x+1/2, y+1/2, z'
'-x+1/2, y+1/2, -z+1/2'
'-x, -y, -z'
'x, -y, z-1/2'
'-x+1/2, -y+1/2, -z'
'x+1/2, -y+1/2, z-1/2'

loop_
_atom_site_label
_atom_site_type_symbol
_atom_site_fract_x
_atom_site_fract_y
_atom_site_fract_z
_atom_site_U_iso_or_equiv
_atom_site_adp_type
_atom_site_occupancy
_atom_site_site_symmetry_order
_atom_site_calc_flag
_atom_site_refinement_flags_posn
O1 O 0.36043(4) 0.98833(14) 0.61981(4) 0.0186(2) Uani 1 1 d .
O2 O 0.53538(4) 0.75962(14) 0.53639(4) 0.0180(2) Uani 1 1 d .
O3 O 0.40683(4) 0.47784(16) 0.20313(4) 0.0235(2) Uani 1 1 d .
N1 N 0.38328(4) 0.70331(16) 0.54722(5) 0.0132(2) Uani 1 1 d .
N2 N 0.43601(4) 0.65818(17) 0.51458(5) 0.0139(2) Uani 1 1 d .
H2 H 0.4418(7) 0.518(3) 0.5007(8) 0.021 Uiso 1 1 d R
N3 N 0.45721(4) 0.91279(16) 0.59159(5) 0.0147(2) Uani 1 1 d .
N4 N 0.32280(4) 0.50559(16) 0.30354(5) 0.0134(2) Uani 1 1 d .
C1 C 0.32706(5) 0.71170(19) 0.50356(5) 0.0134(2) Uani 1 1 d .
H1 H 0.2952 0.7683 0.5317 0.017(3) Uiso 1 1 calc R
C2 C 0.30866(5) 0.48351(18) 0.48004(6) 0.0140(2) Uani 1 1 d .
H2A H 0.3090 0.3668 0.5122 0.024(4) Uiso 1 1 calc R
C3 C 0.29188(5) 0.43787(19) 0.41614(6) 0.0137(2) Uani 1 1 d .
H3 H 0.2793 0.2905 0.4055 0.015(3) Uiso 1 1 calc R
C4 C 0.29138(5) 0.60245(19) 0.35944(5) 0.0137(2) Uani 1 1 d .
H4 H 0.2487 0.6248 0.3425 0.018(3) Uiso 1 1 calc R
C5 C 0.31539(5) 0.82534(19) 0.38306(6) 0.0166(2) Uani 1 1 d .
H5 H 0.3189 0.9384 0.3503 0.023(4) Uiso 1 1 calc R
C6 C 0.33189(5) 0.87317(19) 0.44677(6) 0.0161(2) Uani 1 1 d .
H6 H 0.3475 1.0168 0.4570 0.025(4) Uiso 1 1 calc R
C7 C 0.39602(5) 0.88121(19) 0.59017(5) 0.0142(2) Uani 1 1 d .
C8 C 0.48203(5) 0.77414(19) 0.54635(5) 0.0143(2) Uani 1 1 d .
C9 C 0.48937(5) 1.0851(2) 0.63061(6) 0.0200(3) Uani 1 1 d .
H9A H 0.4627 1.2115 0.6363 0.030 Uiso 1 1 calc GR
H9B H 0.5239 1.1337 0.6069 0.030 Uiso 1 1 calc GR
H9C H 0.5032 1.0260 0.6749 0.069(7) Uiso 1 1 calc GR
C10 C 0.38632(5) 0.4662(2) 0.32137(6) 0.0189(3) Uani 1 1 d .
H10A H 0.3913 0.3734 0.3625 0.023 Uiso 1 1 calc R
H10B H 0.4071 0.6093 0.3307 0.024(4) Uiso 1 1 calc R
C11 C 0.41325(6) 0.3491(2) 0.26335(6) 0.0238(3) Uani 1 1 d .
H11A H 0.4562 0.3212 0.2753 0.029 Uiso 1 1 calc R
H11B H 0.3933 0.2039 0.2555 0.025(4) Uiso 1 1 calc R
C12 C 0.34491(6) 0.5208(2) 0.18578(6) 0.0192(3) Uani 1 1 d .
H12A H 0.3238 0.3786 0.1762 0.023 Uiso 1 1 calc R
H12B H 0.3408 0.6126 0.1444 0.021(4) Uiso 1 1 calc R
C13 C 0.31620(5) 0.6402(2) 0.24204(6) 0.0174(2) Uani 1 1 d .
H13A H 0.3356 0.7864 0.2502 0.021 Uiso 1 1 calc R
H13B H 0.2732 0.6654 0.2291 0.021 Uiso 1 1 calc R

loop_
_atom_site_aniso_label
_atom_site_aniso_U_11
_atom_site_aniso_U_22
_atom_site_aniso_U_33
_atom_site_aniso_U_23
_atom_site_aniso_U_13
_atom_site_aniso_U_12
O1 0.0189(4) 0.0189(4) 0.0187(4) -0.0056(3) 0.0056(3) 0.0008(3)
O2 0.0128(4) 0.0173(4) 0.0241(4) -0.0030(3) 0.0018(3) 0.0010(3)
O3 0.0218(4) 0.0294(5) 0.0203(4) 0.0015(4) 0.0089(3) -0.0032(4)
N1 0.0110(4) 0.0152(5) 0.0136(4) -0.0023(4) 0.0025(3) 0.0017(3)
N2 0.0118(4) 0.0139(5) 0.0162(4) -0.0032(4) 0.0032(3) 0.0018(3)
N3 0.0152(5) 0.0137(5) 0.0153(4) -0.0026(4) 0.0014(3) -0.0007(4)
N4 0.0127(4) 0.0144(5) 0.0130(4) -0.0003(3) 0.0013(3) 0.0016(3)
C1 0.0112(5) 0.0142(5) 0.0148(5) -0.0024(4) 0.0008(4) 0.0020(4)
C2 0.0125(5) 0.0128(5) 0.0170(5) 0.0009(4) 0.0038(4) 0.0006(4)
C3 0.0119(5) 0.0117(5) 0.0179(5) -0.0014(4) 0.0035(4) 0.0000(4)
C4 0.0128(5) 0.0142(5) 0.0142(5) -0.0013(4) 0.0007(4) 0.0020(4)
C5 0.0211(6) 0.0115(5) 0.0171(5) 0.0012(4) 0.0013(4) 0.0031(4)
C6 0.0184(5) 0.0102(5) 0.0195(5) -0.0015(4) 0.0000(4) 0.0022(4)
C7 0.0169(5) 0.0135(5) 0.0123(5) 0.0009(4) 0.0018(4) -0.0001(4)
C8 0.0165(5) 0.0119(5) 0.0144(5) 0.0014(4) 0.0007(4) 0.0014(4)
C9 0.0202(6) 0.0183(6) 0.0213(6) -0.0070(5) -0.0009(4) -0.0025(5)
C10 0.0132(5) 0.0251(6) 0.0182(6) 0.0003(5) 0.0014(4) 0.0015(4)
C11 0.0190(6) 0.0310(7) 0.0223(6) 0.0027(5) 0.0073(5) 0.0064(5)
C12 0.0245(6) 0.0179(6) 0.0155(5) -0.0009(4) 0.0032(4) -0.0027(5)
C13 0.0225(6) 0.0152(5) 0.0144(5) 0.0005(4) 0.0002(4) 0.0007(4)

loop_
_atom_type_symbol
_atom_type_description
_atom_type_scat_dispersion_real
_atom_type_scat_dispersion_imag
_atom_type_scat_source
C C 0.0033 0.0016 'International Tables Vol C Tables 4.2.6.8 and 6.1.1.4'
H H 0.0000 0.0000 'International Tables Vol C Tables 4.2.6.8 and 6.1.1.4'
N N 0.0061 0.0033 'International Tables Vol C Tables 4.2.6.8 and 6.1.1.4'
O O 0.0106 0.0060 'International Tables Vol C Tables 4.2.6.8 and 6.1.1.4'

loop_
_geom_angle_atom_site_label_1
_geom_angle_atom_site_label_2
_geom_angle_atom_site_label_3
_geom_angle
C11 O3 C12 109.71(9)
N2 N1 C1 116.16(8)
C7 N1 N2 106.87(9)
C7 N1 C1 117.63(9)
N1 N2 H2 117.7(10)
C8 N2 N1 108.51(9)
C8 N2 H2 120.1(10)
C7 N3 C9 124.09(10)
C8 N3 C7 110.59(9)
C8 N3 C9 125.04(10)
C10 N4 C4 112.99(9)
C10 N4 C13 109.19(9)
C13 N4 C4 112.68(9)
N1 C1 H1 107.2
N1 C1 C2 110.80(9)
N1 C1 C6 111.05(9)
C2 C1 H1 107.2
C2 C1 C6 113.07(9)
C6 C1 H1 107.2
C1 C2 H2A 118.6
C3 C2 C1 122.71(10)
C3 C2 H2A 118.6
C2 C3 H3 117.7
C2 C3 C4 124.69(10)
C4 C3 H3 117.7
N4 C4 C3 109.11(9)
N4 C4 H4 107.2
N4 C4 C5 113.98(9)
C3 C4 H4 107.2
C3 C4 C5 111.74(9)
C5 C4 H4 107.2
C4 C5 H5 118.0
C6 C5 C4 124.00(11)
C6 C5 H5 118.0
C1 C6 H6 118.4
C5 C6 C1 123.29(11)
C5 C6 H6 118.4
O1 C7 N1 126.72(10)
O1 C7 N3 127.17(11)
N3 C7 N1 106.11(9)
O2 C8 N2 126.93(10)
O2 C8 N3 126.44(10)
N2 C8 N3 106.63(9)
N3 C9 H9A 109.5
N3 C9 H9B 109.5
N3 C9 H9C 109.5
H9A C9 H9B 109.5
H9A C9 H9C 109.5
H9B C9 H9C 109.5
N4 C10 H10A 109.9
N4 C10 H10B 109.9
N4 C10 C11 109.03(10)
H10A C10 H10B 108.3
C11 C10 H10A 109.9
C11 C10 H10B 109.9
O3 C11 C10 111.51(10)
O3 C11 H11A 109.3
O3 C11 H11B 109.3
C10 C11 H11A 109.3
C10 C11 H11B 109.3
H11A C11 H11B 108.0
O3 C12 H12A 109.3
O3 C12 H12B 109.3
O3 C12 C13 111.45(10)
H12A C12 H12B 108.0
C13 C12 H12A 109.3
C13 C12 H12B 109.3
N4 C13 C12 109.44(9)
N4 C13 H13A 109.8
N4 C13 H13B 109.8
C12 C13 H13A 109.8
C12 C13 H13B 109.8
H13A C13 H13B 108.2

loop_
_geom_bond_atom_site_label_1
_geom_bond_atom_site_label_2
_geom_bond_distance
O1 C7 1.2126(14)
O2 C8 1.2298(14)
O3 C11 1.4259(15)
O3 C12 1.4287(15)
N1 N2 1.4165(12)
N1 C1 1.4778(14)
N1 C7 1.3871(14)
N2 H2 0.899(17)
N2 C8 1.3619(15)
N3 C7 1.3827(14)
N3 C8 1.3755(14)
N3 C9 1.4548(14)
N4 C4 1.4800(14)
N4 C10 1.4610(14)
N4 C13 1.4664(14)
C1 H1 1.0000
C1 C2 1.4997(15)
C1 C6 1.5011(16)
C2 H2A 0.9500
C2 C3 1.3282(16)
C3 H3 0.9500
C3 C4 1.5014(15)
C4 H4 1.0000
C4 C5 1.5084(16)
C5 H5 0.9500
C5 C6 1.3261(16)
C6 H6 0.9500
C9 H9A 0.9800
C9 H9B 0.9800
C9 H9C 0.9800
C10 H10A 0.9900
C10 H10B 0.9900
C10 C11 1.5161(16)
C11 H11A 0.9900
C11 H11B 0.9900
C12 H12A 0.9900
C12 H12B 0.9900
C12 C13 1.5140(16)
C13 H13A 0.9900
C13 H13B 0.9900

loop_
_geom_hbond_atom_site_label_D
_geom_hbond_atom_site_label_H
_geom_hbond_atom_site_label_A
_geom_hbond_distance_DH
_geom_hbond_distance_HA
_geom_hbond_distance_DA
_geom_hbond_angle_DHA
_geom_hbond_site_symmetry_A
N2 H2 O2 0.899(17) 1.914(17) 2.8049(13) 170.6(15) 5_666

loop_
_geom_torsion_atom_site_label_1
_geom_torsion_atom_site_label_2
_geom_torsion_atom_site_label_3
_geom_torsion_atom_site_label_4
_geom_torsion
O3 C12 C13 N4 -58.42(13)
N1 N2 C8 O2 172.29(11)
N1 N2 C8 N3 -8.20(12)
N1 C1 C2 C3 -132.65(11)
N1 C1 C6 C5 132.11(11)
N2 N1 C1 C2 72.23(12)
N2 N1 C1 C6 -54.32(12)
N2 N1 C7 O1 169.03(11)
N2 N1 C7 N3 -10.27(11)
N4 C4 C5 C6 -127.67(12)
N4 C10 C11 O3 59.39(13)
C1 N1 N2 C8 145.22(9)
C1 N1 C7 O1 36.28(16)
C1 N1 C7 N3 -143.01(9)
C1 C2 C3 C4 2.53(17)
C2 C1 C6 C5 6.83(16)
C2 C3 C4 N4 129.91(11)
C2 C3 C4 C5 2.95(15)
C3 C4 C5 C6 -3.39(16)
C4 N4 C10 C11 175.13(10)
C4 N4 C13 C12 -175.18(9)
C4 C5 C6 C1 -1.66(18)
C6 C1 C2 C3 -7.24(15)
C7 N1 N2 C8 11.68(12)
C7 N1 C1 C2 -159.30(9)
C7 N1 C1 C6 74.15(12)
C7 N3 C8 O2 -178.76(11)
C7 N3 C8 N2 1.72(12)
C8 N3 C7 O1 -173.78(11)
C8 N3 C7 N1 5.51(12)
C9 N3 C7 O1 0.36(18)
C9 N3 C7 N1 179.65(10)
C9 N3 C8 O2 7.16(18)
C9 N3 C8 N2 -172.35(10)
C10 N4 C4 C3 -64.78(12)
C10 N4 C4 C5 60.90(12)
C10 N4 C13 C12 58.40(12)
C11 O3 C12 C13 57.93(13)
C12 O3 C11 C10 -58.46(13)
C13 N4 C4 C3 170.86(9)
C13 N4 C4 C5 -63.46(12)
C13 N4 C10 C11 -58.63(12)
